data_7247923
loop_
_publ_author_name
'Novikov, Anton P.'
'Safonov, Alexey V.'
'German, Konstantin E.'
'Grigoriev, Mikhail S.'

_publ_section_title
;
 What kind of interactions we may get moving from zwitter to
 &#x201C;dritter&#x201D; ions: C--O&#x22EF;Re(O4) and Re--O&#x22EF;Re(O4)
 anion&#x22EF;anion interactions make structural difference between
 l-histidinium perrhenate and pertechnetate
;
_journal_issue 1
_journal_name_full CrystEngComm
_journal_page_first 61
_journal_page_last 69
_journal_paper_doi 10.1039/D3CE01164J
_journal_volume 26
_journal_year 2024
_chemical_absolute_configuration ad
_chemical_formula_moiety 'O4 Tc, C6 H10 N3 O2'
_chemical_formula_sum 'C6 H10 N3 O6 Tc'
_chemical_formula_weight 319.08
_space_group_crystal_system triclinic
_space_group_IT_number 1
_space_group_name_Hall 'P 1'
_space_group_name_H-M_alt 'P 1'
_atom_sites_solution_hydrogens geom
_atom_sites_solution_primary dual
_audit_creation_date 2023-08-31
_audit_creation_method
;
Olex2 1.5
(compiled 2023.08.24 svn.re1ec1418 for OlexSys, GUI svn.r6817)
;
_audit_update_record
;
2023-10-03 deposited with the CCDC.	2023-11-21 downloaded from the CCDC.
;
_cell_angle_alpha 89.147(4)
_cell_angle_beta 87.966(4)
_cell_angle_gamma 62.592(4)
_cell_formula_units_Z 4
_cell_length_a 9.9684(11)
_cell_length_b 10.4769(12)
_cell_length_c 11.0045(12)
_cell_measurement_reflns_used 2691
_cell_measurement_temperature 100(2)
_cell_measurement_theta_max 23.586
_cell_measurement_theta_min 3.705
_cell_volume 1019.6(2)
_computing_cell_refinement 'SAINT V8.40B (Bruker, 2020)'
_computing_data_reduction 'SAINT V8.40B (Bruker, 2020)'
_computing_molecular_graphics 'Olex2 1.5 (Dolomanov et al., 2009)'
_computing_publication_material 'Olex2 1.5 (Dolomanov et al., 2009)'
_computing_structure_refinement 'SHELXL 2018/3 (Sheldrick, 2015)'
_computing_structure_solution 'SHELXT 2018/2 (Sheldrick, 2018)'
_diffrn_ambient_temperature 100(2)
_diffrn_measured_fraction_theta_full 0.995
_diffrn_measured_fraction_theta_max 0.996
_diffrn_measurement_device_type 'Bruker KAPPA APEX II area-detector diffractometer'
_diffrn_measurement_method '\f and \w scans'
_diffrn_radiation_type MoK\a
_diffrn_radiation_wavelength 0.71073
_diffrn_reflns_av_R_equivalents 0.0662
_diffrn_reflns_av_unetI/netI 0.1272
_diffrn_reflns_Laue_measured_fraction_full 0.995
_diffrn_reflns_Laue_measured_fraction_max 0.996
_diffrn_reflns_limit_h_max 13
_diffrn_reflns_limit_h_min -14
_diffrn_reflns_limit_k_max 14
_diffrn_reflns_limit_k_min -14
_diffrn_reflns_limit_l_max 15
_diffrn_reflns_limit_l_min -15
_diffrn_reflns_number 18722
_diffrn_reflns_point_group_measured_fraction_full 0.853
_diffrn_reflns_point_group_measured_fraction_max 0.823
_diffrn_reflns_theta_full 25.242
_diffrn_reflns_theta_max 29.998
_diffrn_reflns_theta_min 4.092
_exptl_absorpt_coefficient_mu 1.432
_exptl_absorpt_correction_T_max 1.0000
_exptl_absorpt_correction_T_min 0.8461
_exptl_absorpt_correction_type multi-scan
_exptl_absorpt_process_details
;
SADABS-2016/2 (Bruker,2016/2) was used for absorption correction.
wR2(int) was 0.0779 before and 0.0632 after correction.
The Ratio of minimum to maximum transmission is 0.8461.
The \l/2 correction factor is Not present.
;
_exptl_crystal_colour colourless
_exptl_crystal_colour_primary colourless
_exptl_crystal_density_diffrn 2.073
_exptl_crystal_description block
_exptl_crystal_F_000 632
_exptl_crystal_size_max 0.06
_exptl_crystal_size_mid 0.03
_exptl_crystal_size_min 0.03
_refine_diff_density_max 3.811
_refine_diff_density_min -2.043
_refine_diff_density_rms 0.238
_refine_ls_abs_structure_details
;
 Flack x determined using 2030 quotients [(I+)-(I-)]/[(I+)+(I-)]
 (Parsons, Flack and Wagner, Acta Cryst. B69 (2013) 249-259).
;
_refine_ls_abs_structure_Flack 0.10(5)
_refine_ls_extinction_method none
_refine_ls_goodness_of_fit_ref 1.031
_refine_ls_hydrogen_treatment constr
_refine_ls_matrix_type full
_refine_ls_number_parameters 582
_refine_ls_number_reflns 9780
_refine_ls_number_restraints 33
_refine_ls_restrained_S_all 1.030
_refine_ls_R_factor_all 0.1041
_refine_ls_R_factor_gt 0.0743
_refine_ls_shift/su_max 0.002
_refine_ls_shift/su_mean 0.000
_refine_ls_structure_factor_coef Fsqd
_refine_ls_weighting_details 'w=1/[\s^2^(Fo^2^)+(0.0615P)^2^+8.9641P] where P=(Fo^2^+2Fc^2^)/3'
_refine_ls_weighting_scheme calc
_refine_ls_wR_factor_gt 0.1584
_refine_ls_wR_factor_ref 0.1786
_reflns_Friedel_coverage 0.652
_reflns_Friedel_fraction_full 0.712
_reflns_Friedel_fraction_max 0.649
_reflns_number_gt 7412
_reflns_number_total 9780
_reflns_threshold_expression 'I > 2\s(I)'
_cod_data_source_file d3ce01164j2.cif
_cod_data_source_block histc_lt_1_0m
_cod_database_code 7247923
_shelx_shelxl_version_number 2018/3
_shelx_space_group_comment
;
The symmetry employed for this shelxl refinement is uniquely defined
by the following loop, which should always be used as a source of
symmetry information in preference to the above space-group names.
They are only intended as comments.
;
_shelx_estimated_absorpt_t_max 0.958
_shelx_estimated_absorpt_t_min 0.919
_olex2_refinement_description
;
1. Twinned data refinement
 Scales: 0.93953
 0.06047
2. Uiso/Uaniso restraints and constraints
Uanis(N41) \\sim Ueq: with sigma of 0.1 and sigma for terminal atoms of 0.002
Uanis(C21) \\sim Ueq: with sigma of 0.005 and sigma for terminal atoms of 0.002
Uanis(N31) \\sim Ueq: with sigma of 0.01 and sigma for terminal atoms of 0.002
Uanis(C31) \\sim Ueq: with sigma of 0.002 and sigma for terminal atoms of 0.002
Uanis(O45) \\sim Ueq: with sigma of 0.01 and sigma for terminal atoms of 0.005
3.a Ternary CH refined with riding coordinates:
 C42(H42A), C22(H22A), C32(H32A), C12(H12A)
3.b Secondary CH2 refined with riding coordinates:
 C33(H33A,H33B), C43(H43A,H43B), C13(H13A,H13B), C23(H23A,H23B)
3.c Aromatic/amide H refined with riding coordinates:
 N33(H33), N32(H32), N12(H12), N22(H22), C26(H26), C46(H46), N23(H23),
 N42(H42), C16(H16), N13(H13), N43(H43), C36(H36), C45(H45), C25(H25), C15(H15),
  C35(H35)
3.d Idealised Me refined as rotating group:
 N31(H31A,H31B,H31C), N21(H21A,H21B,H21C), N11(H11A,H11B,H11C), N41(H41A,H41B,
 H41C)
;
_olex2_submission_special_instructions 'No special instructions were received'

loop_
_space_group_symop_operation_xyz
'x, y, z'

loop_
_atom_site_label
_atom_site_type_symbol
_atom_site_fract_x
_atom_site_fract_y
_atom_site_fract_z
_atom_site_U_iso_or_equiv
_atom_site_adp_type
_atom_site_occupancy
_atom_site_site_symmetry_order
_atom_site_calc_flag
_atom_site_refinement_flags_posn
_atom_site_refinement_flags_adp
_atom_site_refinement_flags_occupancy
_atom_site_disorder_assembly
_atom_site_disorder_group
Tc1 Tc -0.04505(14) 0.09037(14) 0.86769(11) 0.0156(3) Uani 1 1 d . . . . .
Tc2 Tc 0.42606(14) 0.09514(14) 0.82516(11) 0.0144(3) Uani 1 1 d . . . . .
Tc3 Tc 0.05213(15) 0.61275(14) 0.15237(13) 0.0185(3) Uani 1 1 d . . . . .
Tc4 Tc -0.38070(15) 0.56854(14) 0.17658(12) 0.0177(3) Uani 1 1 d . . . . .
O36 O -0.5431(12) 0.7893(12) 0.5030(11) 0.016(2) Uani 1 1 d . . . . .
O46 O -0.0411(13) -0.2122(12) 0.4861(12) 0.020(3) Uani 1 1 d . . . . .
O26 O -0.1414(14) 0.2922(13) 0.4729(14) 0.026(3) Uani 1 1 d . . . . .
O25 O -0.3275(14) 0.2464(12) 0.4077(11) 0.019(2) Uani 1 1 d . . . . .
O16 O 0.3532(13) 0.2938(12) 0.5393(11) 0.017(2) Uani 1 1 d . . . . .
O45 O 0.1635(13) -0.2558(12) 0.5912(11) 0.018(2) Uani 1 1 d . U . . .
O35 O -0.3359(13) 0.7551(12) 0.5981(11) 0.017(2) Uani 1 1 d . . . . .
O21 O 0.4892(15) -0.0411(13) 0.9295(13) 0.021(3) Uani 1 1 d . . . . .
N33 N -0.4188(17) 1.2162(15) 0.1340(14) 0.021(3) Uani 1 1 d . . . . .
H33 H -0.381207 1.252991 0.078315 0.025 Uiso 1 1 calc R U . . .
N32 N -0.5745(15) 1.1930(15) 0.2643(12) 0.016(3) Uani 1 1 d . . . . .
H32 H -0.656752 1.212990 0.308979 0.019 Uiso 1 1 calc R U . . .
C14 C -0.0402(18) 0.5628(18) 0.7674(15) 0.015(3) Uani 1 1 d . . . . .
N12 N -0.0441(17) 0.6961(14) 0.7610(13) 0.018(3) Uani 1 1 d . . . . .
H12 H 0.016635 0.718666 0.715953 0.022 Uiso 1 1 calc R U . . .
O15 O 0.1913(13) 0.2470(11) 0.4391(11) 0.018(2) Uani 1 1 d . . . . .
C41 C 0.0644(17) -0.1882(17) 0.5151(17) 0.016(3) Uani 1 1 d . . . . .
N31 N -0.3360(15) 0.9972(14) 0.5041(12) 0.014(3) Uani 1 1 d . U . . .
H31A H -0.312931 1.043794 0.442795 0.017 Uiso 1 1 calc R U . . .
H31B H -0.250778 0.917480 0.525272 0.017 Uiso 1 1 calc R U . . .
H31C H -0.374607 1.056671 0.569484 0.017 Uiso 1 1 calc R U . . .
C11 C 0.2259(17) 0.3206(16) 0.5117(15) 0.012(3) Uani 1 1 d . . . . .
O22 O 0.5774(15) 0.0976(14) 0.7482(12) 0.020(3) Uani 1 1 d . . . . .
N22 N -0.4930(17) 0.6526(16) 0.7559(14) 0.020(3) Uani 1 1 d . . . . .
H22 H -0.437677 0.680106 0.709144 0.023 Uiso 1 1 calc R U . . .
N21 N -0.5469(14) 0.4970(13) 0.5027(12) 0.013(3) Uani 1 1 d . . . . .
H21A H -0.560397 0.548383 0.432838 0.016 Uiso 1 1 calc R U . . .
H21B H -0.611854 0.554169 0.561968 0.016 Uiso 1 1 calc R U . . .
H21C H -0.565120 0.420885 0.489644 0.016 Uiso 1 1 calc R U . . .
O23 O 0.3201(15) 0.2535(15) 0.9025(12) 0.025(3) Uani 1 1 d . . . . .
C26 C -0.5871(19) 0.518(2) 0.8423(16) 0.020(4) Uani 1 1 d . . . . .
H26 H -0.606241 0.440160 0.865317 0.024 Uiso 1 1 calc R U . . .
C46 C 0.2255(19) 0.025(2) 0.1542(15) 0.019(4) Uani 1 1 d . . . . .
H46 H 0.315230 -0.054300 0.124648 0.023 Uiso 1 1 calc R U . . .
C21 C -0.2770(19) 0.3157(17) 0.4674(16) 0.017(3) Uani 1 1 d . U . . .
N23 N -0.661(2) 0.658(2) 0.8872(16) 0.030(4) Uani 1 1 d . . . . .
H23 H -0.735736 0.690749 0.941755 0.036 Uiso 1 1 calc R U . . .
N11 N -0.0472(14) 0.5007(14) 0.4990(12) 0.015(3) Uani 1 1 d . . . . .
H11A H -0.034411 0.518326 0.419280 0.018 Uiso 1 1 calc R U . . .
H11B H -0.122070 0.581256 0.534008 0.018 Uiso 1 1 calc R U . . .
H11C H -0.072714 0.427781 0.504578 0.018 Uiso 1 1 calc R U . . .
C44 C 0.130(2) 0.0259(17) 0.2482(15) 0.020(4) Uani 1 1 d . . . . .
O44 O -0.5342(16) 0.5736(15) 0.2548(14) 0.025(3) Uani 1 1 d . . . . .
N41 N 0.1597(15) -0.0045(14) 0.5209(13) 0.016(3) Uani 1 1 d . U . . .
H41A H 0.133563 0.087887 0.498945 0.019 Uiso 1 1 calc R U . . .
H41B H 0.259950 -0.060581 0.504105 0.019 Uiso 1 1 calc R U . . .
H41C H 0.140238 -0.007984 0.601956 0.019 Uiso 1 1 calc R U . . .
C34 C -0.451(2) 1.0592(19) 0.2537(15) 0.017(4) Uani 1 1 d . . . . .
N42 N 0.0141(19) 0.1655(16) 0.2571(17) 0.026(4) Uani 1 1 d . . . . .
H42 H -0.062519 0.196170 0.310097 0.032 Uiso 1 1 calc R U . . .
C42 C 0.0700(17) -0.0581(16) 0.4515(14) 0.013(3) Uani 1 1 d . . . . .
H42A H -0.036060 0.021097 0.449349 0.016 Uiso 1 1 calc R U . . .
C16 C -0.1545(17) 0.5741(16) 0.8458(14) 0.011(3) Uani 1 1 d . . . . .
H16 H -0.182301 0.500998 0.866885 0.013 Uiso 1 1 calc R U . . .
O42 O -0.3092(19) 0.4282(16) 0.0776(14) 0.033(4) Uani 1 1 d . . . . .
C24 C -0.481(2) 0.5159(19) 0.7577(16) 0.018(4) Uani 1 1 d . . . . .
N13 N -0.2229(18) 0.7175(17) 0.8890(15) 0.024(3) Uani 1 1 d . . . . .
H13 H -0.297913 0.754560 0.943256 0.029 Uiso 1 1 calc R U . . .
C22 C -0.3887(18) 0.4438(16) 0.5415(15) 0.014(3) Uani 1 1 d . . . . .
H22A H -0.360355 0.523399 0.531452 0.017 Uiso 1 1 calc R U . . .
C31 C -0.4436(15) 0.8213(14) 0.5259(12) 0.006(3) Uani 1 1 d . U . . .
N43 N 0.1632(18) 0.1652(15) 0.1119(13) 0.021(3) Uani 1 1 d . . . . .
H43 H 0.202770 0.195703 0.052633 0.025 Uiso 1 1 calc R U . . .
O43 O -0.2445(16) 0.5483(14) 0.2784(13) 0.029(3) Uani 1 1 d . . . . .
O24 O 0.3172(15) 0.0640(14) 0.7264(12) 0.026(3) Uani 1 1 d . . . . .
C32 C -0.4492(17) 0.9541(15) 0.4627(13) 0.011(3) Uani 1 1 d . . . . .
H32A H -0.551445 1.035804 0.481203 0.014 Uiso 1 1 calc R U . . .
C33 C -0.4348(19) 0.9312(16) 0.3228(14) 0.015(3) Uani 1 1 d . . . . .
H33A H -0.334718 0.849896 0.301981 0.018 Uiso 1 1 calc R U . . .
H33B H -0.513029 0.904712 0.297509 0.018 Uiso 1 1 calc R U . . .
C43 C 0.128(2) -0.0970(17) 0.3197(16) 0.021(4) Uani 1 1 d . . . . .
H43A H 0.231970 -0.177522 0.319756 0.026 Uiso 1 1 calc R U . . .
H43B H 0.063518 -0.130699 0.278506 0.026 Uiso 1 1 calc R U . . .
C13 C 0.073(2) 0.4335(18) 0.7000(15) 0.020(4) Uani 1 1 d . . . . .
H13A H 0.040708 0.357254 0.706542 0.024 Uiso 1 1 calc R U . . .
H13B H 0.171202 0.397600 0.739947 0.024 Uiso 1 1 calc R U . . .
C23 C -0.3727(17) 0.3978(16) 0.6760(14) 0.014(3) Uani 1 1 d . . . . .
H23A H -0.391406 0.313186 0.685692 0.017 Uiso 1 1 calc R U . . .
H23B H -0.267963 0.369074 0.700297 0.017 Uiso 1 1 calc R U . . .
O12 O -0.204(2) 0.111(2) 0.9413(16) 0.047(5) Uani 1 1 d . . . . .
O41 O -0.4313(18) 0.7258(16) 0.0967(14) 0.034(4) Uani 1 1 d . . . . .
O31 O 0.1127(15) 0.5246(15) 0.2861(11) 0.031(3) Uani 1 1 d . . . . .
C12 C 0.0969(17) 0.4590(16) 0.5630(14) 0.011(3) Uani 1 1 d . . . . .
H12A H 0.125682 0.538455 0.555164 0.014 Uiso 1 1 calc R U . . .
O33 O -0.1094(19) 0.7643(16) 0.1743(15) 0.049(5) Uani 1 1 d . . . . .
C36 C -0.3533(17) 1.0747(17) 0.1728(17) 0.016(3) Uani 1 1 d . . . . .
H36 H -0.256795 1.001240 0.147391 0.020 Uiso 1 1 calc R U . . .
O32 O 0.188(2) 0.655(3) 0.0942(17) 0.068(7) Uani 1 1 d . . . . .
O14 O -0.0477(17) 0.0383(16) 0.7176(12) 0.037(4) Uani 1 1 d . . . . .
C45 C 0.038(2) 0.246(2) 0.1721(16) 0.024(4) Uani 1 1 d . . . . .
H45 H -0.025898 0.344897 0.157913 0.029 Uiso 1 1 calc R U . . .
C25 C -0.599(2) 0.736(2) 0.8341(17) 0.024(4) Uani 1 1 d . . . . .
H25 H -0.627381 0.833995 0.850197 0.029 Uiso 1 1 calc R U . . .
C15 C -0.157(2) 0.7851(19) 0.8355(16) 0.022(4) Uani 1 1 d . . . . .
H15 H -0.183850 0.883816 0.847395 0.027 Uiso 1 1 calc R U . . .
O13 O -0.038(2) 0.2467(16) 0.8728(14) 0.048(5) Uani 1 1 d . . . . .
O11 O 0.1095(19) -0.036(2) 0.9348(16) 0.057(5) Uani 1 1 d . . . . .
C35 C -0.5505(19) 1.2873(17) 0.1971(15) 0.018(3) Uani 1 1 d . . . . .
H35 H -0.615280 1.387897 0.194083 0.021 Uiso 1 1 calc R U . . .
O34 O 0.030(3) 0.5011(16) 0.0585(17) 0.075(7) Uani 1 1 d . . . . .

loop_
_atom_site_aniso_label
_atom_site_aniso_U_11
_atom_site_aniso_U_22
_atom_site_aniso_U_33
_atom_site_aniso_U_23
_atom_site_aniso_U_13
_atom_site_aniso_U_12
Tc1 0.0194(7) 0.0171(6) 0.0083(7) 0.0007(5) 0.0037(5) -0.0070(5)
Tc2 0.0187(7) 0.0132(6) 0.0086(7) 0.0016(5) 0.0007(5) -0.0053(5)
Tc3 0.0176(7) 0.0151(7) 0.0163(8) -0.0002(5) 0.0016(6) -0.0022(5)
Tc4 0.0245(7) 0.0124(6) 0.0156(8) 0.0017(5) 0.0016(6) -0.0081(5)
O36 0.009(5) 0.017(6) 0.019(6) 0.010(5) 0.001(4) -0.004(4)
O46 0.017(6) 0.013(6) 0.030(7) -0.004(5) 0.005(5) -0.009(5)
O26 0.017(6) 0.009(6) 0.047(9) -0.001(5) 0.009(6) -0.004(5)
O25 0.022(6) 0.013(5) 0.018(6) 0.000(4) 0.000(5) -0.005(4)
O16 0.014(6) 0.013(6) 0.020(6) 0.005(5) -0.007(5) -0.004(4)
O45 0.020(5) 0.017(4) 0.016(5) 0.009(4) -0.001(4) -0.008(4)
O35 0.012(5) 0.016(6) 0.022(7) 0.009(5) -0.010(5) -0.005(4)
O21 0.023(7) 0.012(6) 0.024(7) 0.001(5) 0.009(5) -0.005(5)
N33 0.023(8) 0.019(7) 0.015(8) 0.005(6) -0.002(6) -0.006(6)
N32 0.012(6) 0.022(7) 0.009(7) 0.001(5) 0.002(5) -0.005(5)
C14 0.015(8) 0.017(8) 0.008(7) -0.002(6) 0.005(6) -0.003(6)
N12 0.025(8) 0.007(6) 0.015(7) -0.003(5) 0.006(6) -0.001(5)
O15 0.016(6) 0.008(5) 0.025(7) -0.003(4) 0.005(5) -0.001(4)
C41 0.008(7) 0.014(8) 0.027(9) 0.004(6) 0.007(6) -0.006(6)
N31 0.014(3) 0.014(3) 0.012(3) 0.001(2) -0.002(2) -0.005(2)
C11 0.012(7) 0.008(7) 0.015(8) -0.001(5) 0.003(6) -0.005(5)
O22 0.023(7) 0.024(6) 0.011(7) 0.001(5) 0.004(5) -0.011(5)
N22 0.022(8) 0.025(8) 0.014(7) -0.005(6) 0.005(6) -0.013(6)
N21 0.014(6) 0.005(6) 0.016(7) 0.001(5) -0.003(5) -0.001(5)
O23 0.023(7) 0.032(7) 0.017(7) -0.002(5) 0.000(5) -0.011(5)
C26 0.013(8) 0.035(10) 0.018(9) -0.016(8) 0.005(6) -0.017(7)
C46 0.010(8) 0.044(11) 0.005(8) 0.005(7) -0.003(6) -0.014(7)
C21 0.019(6) 0.012(5) 0.019(6) 0.005(4) 0.007(4) -0.006(4)
N23 0.037(10) 0.036(10) 0.021(9) -0.002(7) 0.009(8) -0.020(8)
N11 0.012(6) 0.015(6) 0.015(7) 0.002(5) 0.000(5) -0.003(5)
C44 0.023(9) 0.011(8) 0.014(8) -0.002(6) -0.001(6) 0.003(6)
O44 0.024(7) 0.023(7) 0.025(8) 0.006(6) -0.001(6) -0.007(5)
N41 0.017(3) 0.016(3) 0.015(3) 0.003(2) 0.001(2) -0.008(2)
C34 0.022(9) 0.026(9) 0.010(8) -0.007(7) 0.003(6) -0.017(7)
N42 0.026(9) 0.014(7) 0.032(10) -0.006(7) 0.011(7) -0.004(6)
C42 0.014(7) 0.010(7) 0.010(7) -0.001(5) 0.001(5) 0.000(5)
C16 0.015(7) 0.008(7) 0.008(7) 0.002(5) -0.003(5) -0.003(6)
O42 0.047(9) 0.032(8) 0.017(7) -0.009(6) 0.013(6) -0.018(7)
C24 0.025(9) 0.020(9) 0.013(8) 0.001(7) 0.000(7) -0.013(7)
N13 0.023(8) 0.029(9) 0.018(8) 0.001(6) 0.004(6) -0.010(7)
C22 0.016(8) 0.009(7) 0.020(9) 0.009(6) -0.004(6) -0.008(6)
C31 0.006(3) 0.005(3) 0.004(3) 0.000(2) 0.001(2) -0.001(2)
N43 0.033(9) 0.019(7) 0.007(7) 0.003(5) 0.003(6) -0.009(6)
O43 0.033(7) 0.024(7) 0.033(8) 0.020(6) -0.015(6) -0.015(6)
O24 0.026(7) 0.031(7) 0.025(7) 0.004(6) 0.005(5) -0.016(6)
C32 0.015(7) 0.007(6) 0.007(7) 0.000(5) 0.003(5) -0.002(5)
C33 0.025(8) 0.015(7) 0.006(7) -0.001(5) 0.001(6) -0.009(6)
C43 0.035(10) 0.010(7) 0.020(9) -0.006(6) 0.002(7) -0.011(7)
C13 0.023(9) 0.016(8) 0.011(8) 0.002(6) -0.005(6) 0.000(6)
C23 0.013(7) 0.011(7) 0.010(7) 0.002(5) -0.003(5) 0.000(5)
O12 0.046(10) 0.069(12) 0.034(10) -0.027(9) 0.023(8) -0.035(9)
O41 0.044(9) 0.031(8) 0.025(8) 0.015(6) -0.003(6) -0.015(7)
O31 0.030(7) 0.042(8) 0.008(6) 0.005(5) 0.006(5) -0.005(6)
C12 0.013(7) 0.011(7) 0.010(7) 0.002(5) -0.003(5) -0.005(5)
O33 0.052(10) 0.031(8) 0.036(9) 0.011(7) 0.011(7) 0.002(7)
C36 0.004(7) 0.008(7) 0.036(10) -0.002(7) -0.004(6) -0.002(5)
O32 0.047(11) 0.13(2) 0.030(10) 0.025(11) 0.001(8) -0.046(13)
O14 0.043(9) 0.051(9) 0.009(6) 0.006(6) 0.006(6) -0.016(7)
C45 0.026(9) 0.033(10) 0.012(8) 0.010(7) -0.002(7) -0.013(8)
C25 0.022(9) 0.026(9) 0.023(10) -0.006(7) 0.007(7) -0.011(7)
C15 0.019(8) 0.027(9) 0.015(8) -0.008(7) 0.003(6) -0.006(7)
O13 0.086(13) 0.029(8) 0.027(8) -0.001(6) 0.028(8) -0.028(8)
O11 0.041(10) 0.062(11) 0.035(10) 0.003(8) -0.019(7) 0.006(8)
C35 0.020(8) 0.012(7) 0.017(8) 0.011(6) -0.010(6) -0.003(6)
O34 0.15(2) 0.016(8) 0.047(11) 0.005(7) -0.044(12) -0.030(10)

loop_
_atom_type_symbol
_atom_type_description
_atom_type_scat_dispersion_real
_atom_type_scat_dispersion_imag
_atom_type_scat_source
C C 0.0033 0.0016 'International Tables Vol C Tables 4.2.6.8 and 6.1.1.4'
H H 0.0000 0.0000 'International Tables Vol C Tables 4.2.6.8 and 6.1.1.4'
N N 0.0061 0.0033 'International Tables Vol C Tables 4.2.6.8 and 6.1.1.4'
O O 0.0106 0.0060 'International Tables Vol C Tables 4.2.6.8 and 6.1.1.4'
Tc Tc -1.4390 0.7593 'International Tables Vol C Tables 4.2.6.8 and 6.1.1.4'

loop_
_geom_angle_atom_site_label_1
_geom_angle_atom_site_label_2
_geom_angle_atom_site_label_3
_geom_angle
_geom_angle_site_symmetry_1
_geom_angle_site_symmetry_3
_geom_angle_publ_flag
O12 Tc1 O14 108.6(8) . . ?
O12 Tc1 O11 111.0(10) . . ?
O13 Tc1 O12 108.5(8) . . ?
O13 Tc1 O14 111.4(7) . . ?
O13 Tc1 O11 108.2(10) . . ?
O11 Tc1 O14 109.1(8) . . ?
O21 Tc2 O22 109.6(6) . . ?
O21 Tc2 O23 107.7(6) . . ?
O22 Tc2 O23 111.4(7) . . ?
O24 Tc2 O21 108.0(7) . . ?
O24 Tc2 O22 109.8(6) . . ?
O24 Tc2 O23 110.3(7) . . ?
O31 Tc3 O32 108.2(8) . . ?
O33 Tc3 O31 110.7(7) . . ?
O33 Tc3 O32 109.2(11) . . ?
O34 Tc3 O31 107.5(8) . . ?
O34 Tc3 O33 111.3(10) . . ?
O34 Tc3 O32 109.9(12) . . ?
O44 Tc4 O43 109.1(7) . . ?
O44 Tc4 O41 110.2(7) . . ?
O42 Tc4 O44 110.0(8) . . ?
O42 Tc4 O43 109.4(8) . . ?
O42 Tc4 O41 109.0(8) . . ?
O41 Tc4 O43 109.1(7) . . ?
C36 N33 H33 126.3 . . ?
C35 N33 H33 126.3 . . ?
C35 N33 C36 107.5(14) . . ?
C34 N32 H32 125.1 . . ?
C35 N32 H32 125.1 . . ?
C35 N32 C34 109.8(14) . . ?
N12 C14 C13 123.9(15) . . ?
C16 C14 N12 107.5(13) . . ?
C16 C14 C13 128.6(16) . . ?
C14 N12 H12 126.1 . . ?
C15 N12 C14 107.9(15) . . ?
C15 N12 H12 126.1 . . ?
O46 C41 O45 127.2(15) . . ?
O46 C41 C42 115.4(15) . . ?
O45 C41 C42 117.4(14) . . ?
H31A N31 H31B 109.5 . . ?
H31A N31 H31C 109.5 . . ?
H31B N31 H31C 109.5 . . ?
C32 N31 H31A 109.5 . . ?
C32 N31 H31B 109.5 . . ?
C32 N31 H31C 109.5 . . ?
O16 C11 O15 125.9(14) . . ?
O16 C11 C12 116.9(14) . . ?
O15 C11 C12 117.2(14) . . ?
C24 N22 H22 124.8 . . ?
C25 N22 H22 124.8 . . ?
C25 N22 C24 110.4(15) . . ?
H21A N21 H21B 109.5 . . ?
H21A N21 H21C 109.5 . . ?
H21B N21 H21C 109.5 . . ?
C22 N21 H21A 109.5 . . ?
C22 N21 H21B 109.5 . . ?
C22 N21 H21C 109.5 . . ?
N23 C26 H26 127.0 . . ?
C24 C26 H26 127.0 . . ?
C24 C26 N23 105.9(17) . . ?
C44 C46 H46 127.2 . . ?
C44 C46 N43 105.5(15) . . ?
N43 C46 H46 127.2 . . ?
O26 C21 C22 114.4(15) . . ?
O25 C21 O26 127.5(15) . . ?
O25 C21 C22 118.0(15) . . ?
C26 N23 H23 125.4 . . ?
C25 N23 C26 109.1(16) . . ?
C25 N23 H23 125.4 . . ?
H11A N11 H11B 109.5 . . ?
H11A N11 H11C 109.5 . . ?
H11B N11 H11C 109.5 . . ?
C12 N11 H11A 109.5 . . ?
C12 N11 H11B 109.5 . . ?
C12 N11 H11C 109.5 . . ?
C46 C44 N42 106.4(16) . . ?
C46 C44 C43 130.3(15) . . ?
N42 C44 C43 122.7(16) . . ?
H41A N41 H41B 109.5 . . ?
H41A N41 H41C 109.5 . . ?
H41B N41 H41C 109.5 . . ?
C42 N41 H41A 109.5 . . ?
C42 N41 H41B 109.5 . . ?
C42 N41 H41C 109.5 . . ?
N32 C34 C33 124.4(15) . . ?
C36 C34 N32 105.9(15) . . ?
C36 C34 C33 129.7(16) . . ?
C44 N42 H42 125.6 . . ?
C45 N42 C44 108.8(16) . . ?
C45 N42 H42 125.6 . . ?
C41 C42 H42A 107.5 . . ?
N41 C42 C41 111.5(13) . . ?
N41 C42 H42A 107.5 . . ?
N41 C42 C43 112.7(13) . . ?
C43 C42 C41 109.8(13) . . ?
C43 C42 H42A 107.5 . . ?
C14 C16 H16 127.2 . . ?
C14 C16 N13 105.6(14) . . ?
N13 C16 H16 127.2 . . ?
N22 C24 C23 123.0(15) . . ?
C26 C24 N22 106.4(15) . . ?
C26 C24 C23 130.5(16) . . ?
C16 N13 H13 125.7 . . ?
C15 N13 C16 108.7(15) . . ?
C15 N13 H13 125.7 . . ?
N21 C22 C21 112.6(14) . . ?
N21 C22 H22A 108.5 . . ?
N21 C22 C23 111.3(13) . . ?
C21 C22 H22A 108.5 . . ?
C21 C22 C23 107.4(12) . . ?
C23 C22 H22A 108.5 . . ?
O36 C31 O35 126.3(14) . . ?
O36 C31 C32 116.8(13) . . ?
O35 C31 C32 116.8(13) . . ?
C46 N43 H43 124.7 . . ?
C45 N43 C46 110.6(15) . . ?
C45 N43 H43 124.7 . . ?
N31 C32 C31 114.4(12) . . ?
N31 C32 H32A 107.2 . . ?
N31 C32 C33 110.7(12) . . ?
C31 C32 H32A 107.2 . . ?
C31 C32 C33 109.7(12) . . ?
C33 C32 H32A 107.2 . . ?
C34 C33 C32 113.3(13) . . ?
C34 C33 H33A 108.9 . . ?
C34 C33 H33B 108.9 . . ?
C32 C33 H33A 108.9 . . ?
C32 C33 H33B 108.9 . . ?
H33A C33 H33B 107.7 . . ?
C44 C43 C42 113.8(13) . . ?
C44 C43 H43A 108.8 . . ?
C44 C43 H43B 108.8 . . ?
C42 C43 H43A 108.8 . . ?
C42 C43 H43B 108.8 . . ?
H43A C43 H43B 107.7 . . ?
C14 C13 H13A 108.5 . . ?
C14 C13 H13B 108.5 . . ?
C14 C13 C12 114.9(13) . . ?
H13A C13 H13B 107.5 . . ?
C12 C13 H13A 108.5 . . ?
C12 C13 H13B 108.5 . . ?
C24 C23 C22 112.0(13) . . ?
C24 C23 H23A 109.2 . . ?
C24 C23 H23B 109.2 . . ?
C22 C23 H23A 109.2 . . ?
C22 C23 H23B 109.2 . . ?
H23A C23 H23B 107.9 . . ?
C11 C12 C13 107.8(12) . . ?
C11 C12 H12A 109.2 . . ?
N11 C12 C11 112.1(13) . . ?
N11 C12 C13 109.3(13) . . ?
N11 C12 H12A 109.2 . . ?
C13 C12 H12A 109.2 . . ?
N33 C36 H36 125.9 . . ?
C34 C36 N33 108.1(15) . . ?
C34 C36 H36 125.9 . . ?
N42 C45 H45 125.7 . . ?
N43 C45 N42 108.6(16) . . ?
N43 C45 H45 125.7 . . ?
N22 C25 N23 108.1(17) . . ?
N22 C25 H25 125.9 . . ?
N23 C25 H25 125.9 . . ?
N12 C15 H15 124.8 . . ?
N13 C15 N12 110.3(16) . . ?
N13 C15 H15 124.8 . . ?
N33 C35 H35 125.8 . . ?
N32 C35 N33 108.4(14) . . ?
N32 C35 H35 125.8 . . ?

loop_
_geom_bond_atom_site_label_1
_geom_bond_atom_site_label_2
_geom_bond_distance
_geom_bond_site_symmetry_2
_geom_bond_publ_flag
Tc1 O12 1.678(16) . ?
Tc1 O14 1.752(14) . ?
Tc1 O13 1.674(15) . ?
Tc1 O11 1.688(15) . ?
Tc2 O21 1.711(13) . ?
Tc2 O22 1.714(14) . ?
Tc2 O23 1.720(13) . ?
Tc2 O24 1.698(14) . ?
Tc3 O31 1.701(13) . ?
Tc3 O33 1.674(15) . ?
Tc3 O32 1.71(2) . ?
Tc3 O34 1.667(16) . ?
Tc4 O44 1.708(15) . ?
Tc4 O42 1.698(14) . ?
Tc4 O43 1.726(14) . ?
Tc4 O41 1.722(14) . ?
O36 C31 1.219(18) . ?
O46 C41 1.24(2) . ?
O26 C21 1.26(2) . ?
O25 C21 1.26(2) . ?
O16 C11 1.216(19) . ?
O45 C41 1.26(2) . ?
O35 C31 1.274(17) . ?
N33 H33 0.8800 . ?
N33 C36 1.38(2) . ?
N33 C35 1.35(2) . ?
N32 H32 0.8800 . ?
N32 C34 1.38(2) . ?
N32 C35 1.33(2) . ?
C14 N12 1.38(2) . ?
C14 C16 1.37(2) . ?
C14 C13 1.49(2) . ?
N12 H12 0.8800 . ?
N12 C15 1.34(2) . ?
O15 C11 1.279(19) . ?
C41 C42 1.55(2) . ?
N31 H31A 0.9100 . ?
N31 H31B 0.9100 . ?
N31 H31C 0.9100 . ?
N31 C32 1.48(2) . ?
C11 C12 1.53(2) . ?
N22 H22 0.8800 . ?
N22 C24 1.38(2) . ?
N22 C25 1.32(2) . ?
N21 H21A 0.9100 . ?
N21 H21B 0.9100 . ?
N21 H21C 0.9100 . ?
N21 C22 1.49(2) . ?
C26 H26 0.9500 . ?
C26 N23 1.39(2) . ?
C26 C24 1.38(2) . ?
C46 H46 0.9500 . ?
C46 C44 1.38(2) . ?
C46 N43 1.38(2) . ?
C21 C22 1.52(2) . ?
N23 H23 0.8800 . ?
N23 C25 1.34(3) . ?
N11 H11A 0.9100 . ?
N11 H11B 0.9100 . ?
N11 H11C 0.9100 . ?
N11 C12 1.49(2) . ?
C44 N42 1.39(2) . ?
C44 C43 1.51(2) . ?
N41 H41A 0.9100 . ?
N41 H41B 0.9100 . ?
N41 H41C 0.9100 . ?
N41 C42 1.49(2) . ?
C34 C33 1.48(2) . ?
C34 C36 1.36(2) . ?
N42 H42 0.8800 . ?
N42 C45 1.33(2) . ?
C42 H42A 1.0000 . ?
C42 C43 1.53(2) . ?
C16 H16 0.9500 . ?
C16 N13 1.42(2) . ?
C24 C23 1.50(2) . ?
N13 H13 0.8800 . ?
N13 C15 1.29(2) . ?
C22 H22A 1.0000 . ?
C22 C23 1.54(2) . ?
C31 C32 1.52(2) . ?
N43 H43 0.8800 . ?
N43 C45 1.30(2) . ?
C32 H32A 1.0000 . ?
C32 C33 1.55(2) . ?
C33 H33A 0.9900 . ?
C33 H33B 0.9900 . ?
C43 H43A 0.9900 . ?
C43 H43B 0.9900 . ?
C13 H13A 0.9900 . ?
C13 H13B 0.9900 . ?
C13 C12 1.56(2) . ?
C23 H23A 0.9900 . ?
C23 H23B 0.9900 . ?
C12 H12A 1.0000 . ?
C36 H36 0.9500 . ?
C45 H45 0.9500 . ?
C25 H25 0.9500 . ?
C15 H15 0.9500 . ?
C35 H35 0.9500 . ?

loop_
_geom_hbond_atom_site_label_D
_geom_hbond_atom_site_label_H
_geom_hbond_atom_site_label_A
_geom_hbond_distance_DH
_geom_hbond_distance_HA
_geom_hbond_distance_DA
_geom_hbond_angle_DHA
_geom_hbond_site_symmetry_A
_geom_hbond_publ_flag
N33 H33 O42 0.88 2.26 2.94(2) 134.5 1_565 yes
N33 H33 O12 0.88 2.25 2.81(2) 120.8 1_564 yes
N32 H32 O15 0.88 1.96 2.823(17) 166.9 1_465 yes
N12 H12 O45 0.88 2.08 2.947(19) 170.5 1_565 yes
N31 H31A O25 0.91 2.09 2.840(17) 138.8 1_565 yes
N31 H31B O46 0.91 1.93 2.743(17) 147.2 1_565 yes
N31 H31C O22 0.91 2.01 2.856(19) 153.4 1_465 yes
N22 H22 O35 0.88 1.94 2.815(19) 173.8 . yes
N21 H21A O44 0.91 2.00 2.85(2) 154.9 . yes
N21 H21B O45 0.91 2.22 2.997(17) 142.5 1_465 yes
N21 H21C O16 0.91 1.92 2.754(18) 151.8 1_455 yes
N23 H23 O32 0.88 1.92 2.69(2) 146.0 1_456 yes
N11 H11A O31 0.91 2.06 2.859(18) 146.1 . yes
N11 H11B O35 0.91 2.17 3.063(17) 166.1 . yes
N11 H11C O26 0.91 1.88 2.768(19) 164.5 . yes
N41 H41A O15 0.91 2.09 2.920(17) 151.1 . yes
N41 H41B O36 0.91 1.87 2.751(17) 163.1 1_645 yes
N41 H41C O14 0.91 2.09 2.832(19) 137.6 . yes
N42 H42 O26 0.88 2.02 2.78(2) 144.9 . yes
C16 H16 O13 0.95 2.38 3.09(2) 131.3 . yes
N13 H13 O21 0.88 2.22 2.845(19) 127.4 1_465 yes
N13 H13 O41 0.88 2.21 3.01(2) 149.9 1_556 yes
N43 H43 O23 0.88 2.22 3.10(2) 174.9 1_554 yes
C12 H12A O46 1.00 2.49 3.180(19) 125.8 1_565 yes
C36 H36 O33 0.95 2.25 3.03(2) 139.5 . yes
C45 H45 O34 0.95 2.22 2.90(3) 128.3 . yes
C25 H25 O21 0.95 2.31 3.06(2) 135.7 1_465 yes
C35 H35 O44 0.95 2.53 3.15(2) 123.1 1_565 yes

loop_
_geom_torsion_atom_site_label_1
_geom_torsion_atom_site_label_2
_geom_torsion_atom_site_label_3
_geom_torsion_atom_site_label_4
_geom_torsion
_geom_torsion_site_symmetry_1
_geom_torsion_site_symmetry_2
_geom_torsion_site_symmetry_3
_geom_torsion_site_symmetry_4
_geom_torsion_publ_flag
O36 C31 C32 N31 173.6(12) . . . . ?
O36 C31 C32 C33 -61.4(16) . . . . ?
O46 C41 C42 N41 159.2(14) . . . . ?
O46 C41 C42 C43 -75.0(18) . . . . ?
O26 C21 C22 N21 161.3(14) . . . . ?
O26 C21 C22 C23 -75.8(17) . . . . ?
O25 C21 C22 N21 -18(2) . . . . ?
O25 C21 C22 C23 104.6(17) . . . . ?
O16 C11 C12 N11 165.1(14) . . . . ?
O16 C11 C12 C13 -74.7(18) . . . . ?
O45 C41 C42 N41 -19.4(19) . . . . ?
O45 C41 C42 C43 106.3(17) . . . . ?
O35 C31 C32 N31 -6.0(18) . . . . ?
O35 C31 C32 C33 119.1(15) . . . . ?
N32 C34 C33 C32 -56(2) . . . . ?
N32 C34 C36 N33 -0.9(19) . . . . ?
C14 N12 C15 N13 1(2) . . . . ?
C14 C16 N13 C15 2(2) . . . . ?
C14 C13 C12 C11 174.7(14) . . . . ?
C14 C13 C12 N11 -63.3(19) . . . . ?
N12 C14 C16 N13 -2.0(19) . . . . ?
N12 C14 C13 C12 -47(2) . . . . ?
O15 C11 C12 N11 -11.6(19) . . . . ?
O15 C11 C12 C13 108.6(16) . . . . ?
C41 C42 C43 C44 177.0(14) . . . . ?
N31 C32 C33 C34 -57.4(17) . . . . ?
N22 C24 C23 C22 -52(2) . . . . ?
N21 C22 C23 C24 -55.2(18) . . . . ?
C26 N23 C25 N22 2(2) . . . . ?
C26 C24 C23 C22 125(2) . . . . ?
C46 C44 N42 C45 0(2) . . . . ?
C46 C44 C43 C42 148.7(19) . . . . ?
C46 N43 C45 N42 2(2) . . . . ?
C21 C22 C23 C24 -178.9(14) . . . . ?
N23 C26 C24 N22 1(2) . . . . ?
N23 C26 C24 C23 -177.0(18) . . . . ?
C44 C46 N43 C45 -1(2) . . . . ?
C44 N42 C45 N43 -1(2) . . . . ?
N41 C42 C43 C44 -57.9(19) . . . . ?
C34 N32 C35 N33 5(2) . . . . ?
N42 C44 C43 C42 -41(3) . . . . ?
C16 C14 N12 C15 1(2) . . . . ?
C16 C14 C13 C12 133.6(19) . . . . ?
C16 N13 C15 N12 -2(2) . . . . ?
C24 N22 C25 N23 -1(2) . . . . ?
C24 C26 N23 C25 -1(2) . . . . ?
C31 C32 C33 C34 175.4(13) . . . . ?
N43 C46 C44 N42 1(2) . . . . ?
N43 C46 C44 C43 172.1(18) . . . . ?
C33 C34 C36 N33 -178.8(17) . . . . ?
C43 C44 N42 C45 -172.0(17) . . . . ?
C13 C14 N12 C15 -178.1(16) . . . . ?
C13 C14 C16 N13 177.0(17) . . . . ?
C36 N33 C35 N32 -6(2) . . . . ?
C36 C34 C33 C32 121.6(19) . . . . ?
C25 N22 C24 C26 0(2) . . . . ?
C25 N22 C24 C23 178.1(17) . . . . ?
C35 N33 C36 C34 4(2) . . . . ?
C35 N32 C34 C33 175.5(16) . . . . ?
C35 N32 C34 C36 -3(2) . . . . ?

loop_
_twin_individual_id
_twin_individual_mass_fraction_refined
1 0.93953
2 0.06047
